data_7025000
loop_
_publ_author_name
'Wang, Jun'
'Xu, Youg-Lu'
'Zhou, Hong-Bo'
'Wang, Hui-Sheng'
'Song, Xiao-Jiao'
'Song, You'
'You, Xiao-Zeng'

_publ_section_title
;
 Octacyanotungstate(v)-based square W(2)M(2) (M = Co, Mn) complexes:
 synthesis, structure and magnetic properties.
;
_journal_issue 14
_journal_name_full 'Dalton transactions (Cambridge, England : 2003)'
_journal_page_first 3489
_journal_page_last 3494
_journal_paper_doi 10.1039/b924203a
_journal_volume 39
_journal_year 2010
_chemical_formula_moiety 'C36 H24 Co2 N28 O2 W2, C20 H20 Co N12, 4(H2 O)'
_chemical_formula_sum 'C56 H52 Co3 N40 O6 W2'
_chemical_formula_weight 1925.87
_chemical_name_systematic
;
?
;
_space_group_IT_number 2
_symmetry_cell_setting triclinic
_symmetry_space_group_name_Hall '-P 1'
_symmetry_space_group_name_H-M 'P -1'
_atom_sites_solution_hydrogens geom
_atom_sites_solution_primary direct
_atom_sites_solution_secondary difmap
_audit_creation_method SHELXL-97
_cell_angle_alpha 94.057(4)
_cell_angle_beta 95.149(5)
_cell_angle_gamma 106.715(4)
_cell_formula_units_Z 1
_cell_length_a 11.550(3)
_cell_length_b 11.578(3)
_cell_length_c 14.605(4)
_cell_measurement_temperature 298(2)
_cell_volume 1853.4(8)
_computing_cell_refinement SMART
_computing_data_collection 'SMART (Bruker, 2000)'
_computing_data_reduction 'SAINT (Bruker, 2000)'
_computing_molecular_graphics SHELXTL
_computing_publication_material SHELXTL
_computing_structure_refinement 'SHELXL-97 (Sheldrick, 1997)'
_computing_structure_solution 'SHELXS-97 (Sheldrick, 1990)'
_diffrn_ambient_temperature 298(2)
_diffrn_measured_fraction_theta_full 0.983
_diffrn_measured_fraction_theta_max 0.983
_diffrn_measurement_device_type 'Bruker Smart Apex CCD'
_diffrn_measurement_method 'phi and omega scans'
_diffrn_radiation_monochromator graphite
_diffrn_radiation_source 'fine-focus sealed tube'
_diffrn_radiation_type MoK\a
_diffrn_radiation_wavelength 0.71073
_diffrn_reflns_av_R_equivalents 0.0390
_diffrn_reflns_av_sigmaI/netI 0.0753
_diffrn_reflns_limit_h_max 7
_diffrn_reflns_limit_h_min -13
_diffrn_reflns_limit_k_max 13
_diffrn_reflns_limit_k_min -13
_diffrn_reflns_limit_l_max 17
_diffrn_reflns_limit_l_min -17
_diffrn_reflns_number 9308
_diffrn_reflns_theta_full 25.00
_diffrn_reflns_theta_max 25.00
_diffrn_reflns_theta_min 1.85
_exptl_absorpt_coefficient_mu 3.825
_exptl_absorpt_correction_T_max 0.682
_exptl_absorpt_correction_T_min 0.415
_exptl_absorpt_correction_type multi-scan
_exptl_absorpt_process_details 'SADABS; Bruker, 2000'
_exptl_crystal_colour red
_exptl_crystal_density_diffrn 1.725
_exptl_crystal_density_method 'not measured'
_exptl_crystal_description block
_exptl_crystal_F_000 945
_exptl_crystal_size_max 0.50
_exptl_crystal_size_mid 0.20
_exptl_crystal_size_min 0.10
_refine_diff_density_max 2.115
_refine_diff_density_min -1.015
_refine_diff_density_rms 0.145
_refine_ls_extinction_method none
_refine_ls_goodness_of_fit_ref 0.963
_refine_ls_hydrogen_treatment constr
_refine_ls_matrix_type full
_refine_ls_number_parameters 484
_refine_ls_number_reflns 6417
_refine_ls_number_restraints 0
_refine_ls_restrained_S_all 0.963
_refine_ls_R_factor_all 0.0549
_refine_ls_R_factor_gt 0.0452
_refine_ls_shift/su_max 0.001
_refine_ls_shift/su_mean 0.000
_refine_ls_structure_factor_coef Fsqd
_refine_ls_weighting_details 'calc w=1/[\s^2^(Fo^2^)+(0.0433P)^2^+0.0000P] where P=(Fo^2^+2Fc^2^)/3'
_refine_ls_weighting_scheme calc
_refine_ls_wR_factor_gt 0.0945
_refine_ls_wR_factor_ref 0.0977
_reflns_number_gt 5411
_reflns_number_total 6417
_reflns_threshold_expression >2sigma(I)
_cod_data_source_file b924203a.txt
_cod_data_source_block Co
_cod_original_sg_symbol_H-M 'P -1 '
_cod_database_code 7025000

loop_
_symmetry_equiv_pos_as_xyz
'x, y, z'
'-x, -y, -z'

loop_
_atom_site_label
_atom_site_type_symbol
_atom_site_fract_x
_atom_site_fract_y
_atom_site_fract_z
_atom_site_U_iso_or_equiv
_atom_site_adp_type
_atom_site_occupancy
_atom_site_symmetry_multiplicity
_atom_site_calc_flag
_atom_site_refinement_flags
C1 C 0.1857(6) 0.4176(6) -0.0463(5) 0.0316(15) Uani 1 1 d .
C2 C 0.2876(6) 0.2774(6) -0.1211(5) 0.0353(16) Uani 1 1 d .
C3 C 0.3736(6) 0.4215(6) -0.2409(6) 0.0415(18) Uani 1 1 d .
C4 C 0.2902(6) 0.5755(6) -0.1525(5) 0.0408(18) Uani 1 1 d .
C5 C 0.0377(6) 0.2460(6) -0.1710(5) 0.0341(16) Uani 1 1 d .
C6 C 0.1724(7) 0.2380(7) -0.2958(5) 0.0392(17) Uani 1 1 d .
C7 C 0.1728(7) 0.4611(6) -0.3205(5) 0.0402(18) Uani 1 1 d .
C8 C 0.0519(6) 0.4696(6) -0.1834(4) 0.0301(15) Uani 1 1 d .
C9 C -0.1021(7) 0.2159(7) 0.0519(5) 0.047(2) Uani 1 1 d .
H9 H -0.1234 0.2766 0.0224 0.057 Uiso 1 1 calc R
C10 C -0.1721(7) 0.0951(7) 0.0422(6) 0.055(2) Uani 1 1 d .
H10 H -0.2471 0.0611 0.0070 0.066 Uiso 1 1 calc R
C11 C -0.1092(7) 0.0383(7) 0.0943(6) 0.051(2) Uani 1 1 d .
H11 H -0.1324 -0.0439 0.1023 0.061 Uiso 1 1 calc R
C12 C 0.3639(6) 0.2683(7) 0.1473(5) 0.0426(18) Uani 1 1 d .
H12 H 0.4208 0.3374 0.1325 0.051 Uiso 1 1 calc R
C13 C 0.3863(7) 0.1592(7) 0.1551(6) 0.047(2) Uani 1 1 d .
H13 H 0.4583 0.1411 0.1469 0.057 Uiso 1 1 calc R
C14 C 0.2814(7) 0.0831(6) 0.1775(5) 0.0428(19) Uani 1 1 d .
H14 H 0.2676 0.0023 0.1883 0.051 Uiso 1 1 calc R
C15 C 0.0797(8) 0.3342(8) 0.3772(6) 0.056(2) Uani 1 1 d .
H15 H 0.0888 0.4137 0.4000 0.067 Uiso 1 1 calc R
C16 C 0.0463(9) 0.2366(10) 0.4277(7) 0.074(3) Uani 1 1 d .
H16 H 0.0301 0.2376 0.4889 0.089 Uiso 1 1 calc R
C17 C 0.0421(8) 0.1398(8) 0.3703(6) 0.058(2) Uani 1 1 d .
H17 H 0.0217 0.0598 0.3842 0.070 Uiso 1 1 calc R
C18 C 0.0805(7) 0.1101(6) 0.2053(5) 0.0414(18) Uani 1 1 d .
H18 H 0.0609 0.0245 0.2162 0.050 Uiso 1 1 calc R
C19 C 0.7503(9) 0.1485(9) 0.6216(6) 0.067(3) Uani 1 1 d .
H19 H 0.7443 0.0993 0.6696 0.081 Uiso 1 1 calc R
C20 C 0.8426(9) 0.2520(10) 0.6200(7) 0.081(3) Uani 1 1 d .
H20 H 0.9094 0.2845 0.6644 0.098 Uiso 1 1 calc R
C21 C 0.8171(8) 0.2982(8) 0.5399(6) 0.060(2) Uani 1 1 d .
H21 H 0.8620 0.3697 0.5190 0.072 Uiso 1 1 calc R
C22 C 0.5718(9) -0.0648(9) 0.3016(7) 0.068(3) Uani 1 1 d .
H22 H 0.5355 -0.1482 0.2969 0.082 Uiso 1 1 calc R
C23 C 0.6411(10) -0.0036(10) 0.2355(7) 0.077(3) Uani 1 1 d .
H23 H 0.6577 -0.0375 0.1804 0.092 Uiso 1 1 calc R
C24 C 0.6779(8) 0.1127(9) 0.2683(6) 0.061(2) Uani 1 1 d .
H24 H 0.7271 0.1764 0.2411 0.073 Uiso 1 1 calc R
C25 C 0.3608(9) 0.2038(9) 0.4841(7) 0.076(3) Uani 1 1 d .
H25 H 0.2938 0.1672 0.5138 0.091 Uiso 1 1 calc R
C26 C 0.3812(11) 0.3153(11) 0.4473(9) 0.101(4) Uani 1 1 d .
H26 H 0.3295 0.3638 0.4459 0.122 Uiso 1 1 calc R
C27 C 0.4886(10) 0.3385(9) 0.4148(8) 0.076(3) Uani 1 1 d .
H27 H 0.5275 0.4077 0.3881 0.091 Uiso 1 1 calc R
C28 C 0.6451(7) 0.2263(7) 0.4118(5) 0.0463(19) Uani 1 1 d .
H28 H 0.6918 0.2967 0.3835 0.056 Uiso 1 1 calc R
Co1 Co 0.14422(8) 0.38433(8) 0.16651(6) 0.0306(2) Uani 1 1 d .
Co2 Co 0.5000 0.0000 0.5000 0.0464(4) Uani 1 2 d S
N1 N 0.1776(5) 0.4294(5) 0.0314(4) 0.0387(14) Uani 1 1 d .
N2 N 0.3386(6) 0.2205(6) -0.0838(5) 0.0525(18) Uani 1 1 d .
N3 N 0.4676(6) 0.4409(6) -0.2667(5) 0.0563(18) Uani 1 1 d .
N4 N 0.3369(6) 0.6766(6) -0.1320(5) 0.061(2) Uani 1 1 d .
N5 N -0.0503(6) 0.1714(5) -0.1646(5) 0.0503(17) Uani 1 1 d .
N6 N 0.1533(7) 0.1592(7) -0.3519(5) 0.064(2) Uani 1 1 d .
N7 N 0.1603(7) 0.5015(6) -0.3893(5) 0.061(2) Uani 1 1 d .
N8 N -0.0251(5) 0.5117(5) -0.1776(4) 0.0336(13) Uani 1 1 d .
N9 N -0.0025(5) 0.2332(5) 0.1077(4) 0.0390(14) Uani 1 1 d .
N10 N 0.2532(5) 0.2639(5) 0.1630(4) 0.0365(14) Uani 1 1 d .
N11 N 0.0972(6) 0.3015(5) 0.2928(4) 0.0417(15) Uani 1 1 d .
N12 N -0.0064(5) 0.1213(5) 0.1329(4) 0.0395(14) Uani 1 1 d .
N13 N 0.2022(5) 0.1474(5) 0.1808(4) 0.0372(14) Uani 1 1 d .
N14 N 0.0721(5) 0.1786(5) 0.2903(4) 0.0415(15) Uani 1 1 d .
N15 N 0.6710(6) 0.1258(6) 0.5482(5) 0.0545(18) Uani 1 1 d .
N16 N 0.5649(6) 0.0109(6) 0.3708(5) 0.0535(17) Uani 1 1 d .
N17 N 0.4511(6) 0.1585(6) 0.4704(5) 0.0566(18) Uani 1 1 d .
N18 N 0.7140(6) 0.2195(6) 0.4975(4) 0.0512(17) Uani 1 1 d .
N19 N 0.6298(6) 0.1201(6) 0.3489(4) 0.0505(17) Uani 1 1 d .
N20 N 0.5298(6) 0.2440(6) 0.4276(5) 0.0512(17) Uani 1 1 d .
O1 O 0.2792(4) 0.5283(4) 0.2338(4) 0.0466(13) Uani 1 1 d .
H1A H 0.3475 0.5138 0.2385 0.056 Uiso 1 1 d R
H1B H 0.2843 0.5908 0.2053 0.056 Uiso 1 1 d R
O2 O 0.4271(6) 0.8320(7) 0.0411(5) 0.093(2) Uani 1 1 d .
H2A H 0.3962 0.7888 -0.0095 0.112 Uiso 1 1 d R
H2B H 0.4954 0.8208 0.0570 0.112 Uiso 1 1 d R
O3 O 0.2839(6) 0.7476(6) 0.1747(5) 0.0774(19) Uani 1 1 d .
H3A H 0.3304 0.7687 0.1331 0.093 Uiso 1 1 d R
H3B H 0.2114 0.7453 0.1559 0.093 Uiso 1 1 d R
W1 W 0.19748(2) 0.38813(2) -0.192002(19) 0.02791(10) Uani 1 1 d .

loop_
_atom_site_aniso_label
_atom_site_aniso_U_11
_atom_site_aniso_U_22
_atom_site_aniso_U_33
_atom_site_aniso_U_23
_atom_site_aniso_U_13
_atom_site_aniso_U_12
C1 0.030(4) 0.028(4) 0.041(4) 0.013(3) 0.007(3) 0.013(3)
C2 0.037(4) 0.035(4) 0.039(4) 0.008(3) 0.010(3) 0.018(3)
C3 0.025(4) 0.038(4) 0.061(5) 0.007(4) 0.008(4) 0.007(3)
C4 0.031(4) 0.028(4) 0.060(5) 0.001(3) 0.012(4) 0.003(3)
C5 0.031(4) 0.026(4) 0.047(5) 0.003(3) 0.008(3) 0.010(3)
C6 0.040(4) 0.036(4) 0.041(5) -0.001(3) -0.001(4) 0.013(3)
C7 0.038(4) 0.044(4) 0.043(5) 0.015(4) 0.011(4) 0.016(3)
C8 0.032(4) 0.026(4) 0.033(4) 0.007(3) 0.004(3) 0.008(3)
C9 0.050(5) 0.053(5) 0.038(5) 0.006(4) 0.001(4) 0.014(4)
C10 0.037(5) 0.058(5) 0.056(5) -0.006(4) -0.010(4) 0.002(4)
C11 0.041(5) 0.035(4) 0.064(6) -0.003(4) 0.004(4) -0.005(4)
C12 0.029(4) 0.043(4) 0.053(5) 0.008(4) 0.008(4) 0.006(3)
C13 0.035(4) 0.049(5) 0.068(6) 0.008(4) 0.009(4) 0.027(4)
C14 0.052(5) 0.031(4) 0.052(5) 0.007(3) 0.007(4) 0.022(4)
C15 0.067(6) 0.065(6) 0.041(5) -0.001(4) 0.010(4) 0.029(5)
C16 0.087(8) 0.096(8) 0.052(6) 0.019(6) 0.028(5) 0.038(6)
C17 0.064(6) 0.069(6) 0.054(6) 0.031(5) 0.022(5) 0.028(5)
C18 0.042(4) 0.030(4) 0.053(5) 0.010(3) 0.006(4) 0.011(3)
C19 0.072(7) 0.079(7) 0.037(5) 0.019(5) -0.007(5) 0.001(5)
C20 0.066(7) 0.098(8) 0.055(6) 0.009(6) -0.013(5) -0.011(6)
C21 0.052(5) 0.056(5) 0.059(6) 0.002(4) 0.001(5) 0.001(4)
C22 0.077(7) 0.063(6) 0.066(7) -0.001(5) 0.003(5) 0.026(5)
C23 0.089(8) 0.079(7) 0.066(7) -0.002(6) 0.026(6) 0.030(6)
C24 0.064(6) 0.080(7) 0.049(5) 0.020(5) 0.026(5) 0.030(5)
C25 0.057(6) 0.081(7) 0.101(8) 0.027(6) 0.027(6) 0.030(5)
C26 0.086(9) 0.089(9) 0.151(12) 0.041(8) 0.021(8) 0.049(7)
C27 0.071(7) 0.059(6) 0.109(9) 0.036(6) 0.011(6) 0.031(5)
C28 0.050(5) 0.042(5) 0.043(5) 0.003(4) 0.003(4) 0.009(4)
Co1 0.0290(5) 0.0290(5) 0.0356(5) 0.0039(4) 0.0038(4) 0.0114(4)
Co2 0.0502(9) 0.0409(8) 0.0446(9) 0.0104(7) 0.0092(7) 0.0054(7)
N1 0.041(4) 0.036(3) 0.042(4) 0.006(3) 0.008(3) 0.015(3)
N2 0.057(4) 0.051(4) 0.059(4) 0.007(3) 0.005(4) 0.031(4)
N3 0.040(4) 0.065(5) 0.069(5) 0.020(4) 0.020(4) 0.018(3)
N4 0.043(4) 0.048(5) 0.088(6) 0.002(4) 0.010(4) 0.006(3)
N5 0.041(4) 0.034(4) 0.077(5) 0.009(3) 0.020(4) 0.007(3)
N6 0.070(5) 0.058(5) 0.061(5) -0.005(4) 0.010(4) 0.018(4)
N7 0.075(5) 0.062(5) 0.048(5) 0.011(4) 0.005(4) 0.021(4)
N8 0.027(3) 0.035(3) 0.042(4) 0.010(3) 0.005(3) 0.013(3)
N9 0.037(3) 0.031(3) 0.047(4) 0.004(3) -0.002(3) 0.008(3)
N10 0.035(3) 0.028(3) 0.049(4) 0.005(3) 0.007(3) 0.011(3)
N11 0.050(4) 0.041(4) 0.038(4) 0.005(3) 0.009(3) 0.019(3)
N12 0.035(3) 0.038(4) 0.046(4) 0.004(3) 0.006(3) 0.012(3)
N13 0.032(3) 0.034(3) 0.049(4) 0.011(3) 0.008(3) 0.012(3)
N14 0.041(4) 0.047(4) 0.043(4) 0.016(3) 0.013(3) 0.018(3)
N15 0.054(4) 0.055(4) 0.051(4) 0.016(3) 0.004(4) 0.008(3)
N16 0.064(5) 0.043(4) 0.051(4) 0.003(3) 0.013(4) 0.010(3)
N17 0.049(4) 0.055(4) 0.068(5) 0.019(4) 0.016(4) 0.012(4)
N18 0.057(4) 0.043(4) 0.047(4) 0.013(3) 0.000(3) 0.003(3)
N19 0.058(4) 0.048(4) 0.045(4) 0.011(3) 0.007(3) 0.012(3)
N20 0.056(4) 0.044(4) 0.053(4) 0.011(3) 0.015(4) 0.011(3)
O1 0.031(3) 0.035(3) 0.071(4) 0.002(3) -0.005(3) 0.009(2)
O2 0.065(5) 0.143(7) 0.079(5) -0.008(5) -0.003(4) 0.050(5)
O3 0.063(4) 0.084(5) 0.096(5) 0.024(4) 0.015(4) 0.034(4)
W1 0.02387(15) 0.02811(16) 0.03392(17) 0.00569(11) 0.00632(11) 0.00959(11)

loop_
_atom_type_symbol
_atom_type_description
_atom_type_scat_dispersion_real
_atom_type_scat_dispersion_imag
_atom_type_scat_source
C C 0.0033 0.0016 'International Tables Vol C Tables 4.2.6.8 and 6.1.1.4'
H H 0.0000 0.0000 'International Tables Vol C Tables 4.2.6.8 and 6.1.1.4'
N N 0.0061 0.0033 'International Tables Vol C Tables 4.2.6.8 and 6.1.1.4'
O O 0.0106 0.0060 'International Tables Vol C Tables 4.2.6.8 and 6.1.1.4'
Co Co 0.3494 0.9721 'International Tables Vol C Tables 4.2.6.8 and 6.1.1.4'
W W -0.8490 6.8722 'International Tables Vol C Tables 4.2.6.8 and 6.1.1.4'

loop_
_geom_angle_atom_site_label_1
_geom_angle_atom_site_label_2
_geom_angle_atom_site_label_3
_geom_angle
_geom_angle_site_symmetry_1
_geom_angle_site_symmetry_3
N1 C1 W1 177.8(6) . .
N2 C2 W1 178.1(7) . .
N3 C3 W1 179.1(7) . .
N4 C4 W1 178.1(7) . .
N5 C5 W1 176.1(7) . .
N6 C6 W1 176.4(7) . .
N7 C7 W1 179.3(8) . .
N8 C8 W1 178.9(6) . .
N9 C9 C10 111.4(7) . .
N9 C9 H9 124.3 . .
C10 C9 H9 124.3 . .
C11 C10 C9 105.5(7) . .
C11 C10 H10 127.2 . .
C9 C10 H10 127.2 . .
C10 C11 N12 107.5(7) . .
C10 C11 H11 126.2 . .
N12 C11 H11 126.2 . .
N10 C12 C13 112.0(7) . .
N10 C12 H12 124.0 . .
C13 C12 H12 124.0 . .
C14 C13 C12 105.7(6) . .
C14 C13 H13 127.1 . .
C12 C13 H13 127.1 . .
N13 C14 C13 106.4(6) . .
N13 C14 H14 126.8 . .
C13 C14 H14 126.8 . .
N11 C15 C16 111.8(8) . .
N11 C15 H15 124.1 . .
C16 C15 H15 124.1 . .
C17 C16 C15 105.6(8) . .
C17 C16 H16 127.2 . .
C15 C16 H16 127.2 . .
N14 C17 C16 107.5(8) . .
N14 C17 H17 126.3 . .
C16 C17 H17 126.3 . .
N12 C18 N13 112.0(6) . .
N12 C18 N14 110.6(6) . .
N13 C18 N14 110.4(6) . .
N12 C18 H18 107.9 . .
N13 C18 H18 107.9 . .
N14 C18 H18 107.9 . .
N15 C19 C20 112.6(8) . .
N15 C19 H19 123.7 . .
C20 C19 H19 123.7 . .
C19 C20 C21 105.7(8) . .
C19 C20 H20 127.1 . .
C21 C20 H20 127.1 . .
N18 C21 C20 105.9(8) . .
N18 C21 H21 127.0 . .
C20 C21 H21 127.0 . .
N16 C22 C23 111.4(9) . .
N16 C22 H22 124.3 . .
C23 C22 H22 124.3 . .
C24 C23 C22 105.7(9) . .
C24 C23 H23 127.1 . .
C22 C23 H23 127.1 . .
C23 C24 N19 106.5(8) . .
C23 C24 H24 126.8 . .
N19 C24 H24 126.8 . .
N17 C25 C26 109.7(9) . .
N17 C25 H25 125.1 . .
C26 C25 H25 125.1 . .
C27 C26 C25 106.8(10) . .
C27 C26 H26 126.6 . .
C25 C26 H26 126.6 . .
C26 C27 N20 107.1(10) . .
C26 C27 H27 126.5 . .
N20 C27 H27 126.5 . .
N19 C28 N18 110.5(6) . .
N19 C28 N20 111.6(6) . .
N18 C28 N20 111.1(7) . .
N19 C28 H28 107.8 . .
N18 C28 H28 107.8 . .
N20 C28 H28 107.8 . .
O1 Co1 N8 88.2(2) . 2_565
O1 Co1 N1 95.9(2) . .
N8 Co1 N1 93.1(2) 2_565 .
O1 Co1 N9 175.0(2) . .
N8 Co1 N9 90.1(2) 2_565 .
N1 Co1 N9 88.8(2) . .
O1 Co1 N10 95.2(2) . .
N8 Co1 N10 173.8(2) 2_565 .
N1 Co1 N10 91.8(2) . .
N9 Co1 N10 86.2(2) . .
O1 Co1 N11 93.9(2) . .
N8 Co1 N11 92.6(2) 2_565 .
N1 Co1 N11 168.8(2) . .
N9 Co1 N11 81.5(2) . .
N10 Co1 N11 81.9(2) . .
N16 Co2 N16 180.000(1) 2_656 .
N16 Co2 N15 84.5(3) 2_656 2_656
N16 Co2 N15 95.5(3) . 2_656
N16 Co2 N15 95.5(3) 2_656 .
N16 Co2 N15 84.5(3) . .
N15 Co2 N15 180.0 2_656 .
N16 Co2 N17 84.4(3) 2_656 2_656
N16 Co2 N17 95.6(3) . 2_656
N15 Co2 N17 83.5(3) 2_656 2_656
N15 Co2 N17 96.5(3) . 2_656
N16 Co2 N17 95.6(3) 2_656 .
N16 Co2 N17 84.4(3) . .
N15 Co2 N17 96.5(3) 2_656 .
N15 Co2 N17 83.5(3) . .
N17 Co2 N17 180.0(4) 2_656 .
C1 N1 Co1 159.9(5) . .
C8 N8 Co1 170.7(5) . 2_565
C9 N9 N12 104.8(6) . .
C9 N9 Co1 136.3(5) . .
N12 N9 Co1 118.8(4) . .
C12 N10 N13 104.4(5) . .
C12 N10 Co1 137.5(5) . .
N13 N10 Co1 118.1(4) . .
C15 N11 N14 103.5(6) . .
C15 N11 Co1 138.7(6) . .
N14 N11 Co1 117.7(4) . .
C11 N12 N9 110.7(6) . .
C11 N12 C18 128.7(6) . .
N9 N12 C18 119.4(6) . .
C14 N13 N10 111.4(6) . .
C14 N13 C18 128.3(6) . .
N10 N13 C18 120.1(5) . .
C17 N14 N11 111.7(7) . .
C17 N14 C18 129.4(7) . .
N11 N14 C18 118.9(6) . .
C19 N15 N18 104.1(7) . .
C19 N15 Co2 137.8(6) . .
N18 N15 Co2 117.8(5) . .
C22 N16 N19 103.8(8) . .
C22 N16 Co2 137.2(7) . .
N19 N16 Co2 118.6(5) . .
C25 N17 N20 104.8(7) . .
C25 N17 Co2 137.2(6) . .
N20 N17 Co2 118.1(5) . .
C21 N18 N15 111.7(7) . .
C21 N18 C28 129.0(7) . .
N15 N18 C28 119.3(6) . .
N16 N19 C24 112.6(7) . .
N16 N19 C28 119.3(7) . .
C24 N19 C28 128.0(7) . .
C27 N20 N17 111.5(8) . .
C27 N20 C28 130.1(8) . .
N17 N20 C28 118.1(6) . .
Co1 O1 H1A 111.6 . .
Co1 O1 H1B 109.8 . .
H1A O1 H1B 109.9 . .
H2A O2 H2B 108.2 . .
H3A O3 H3B 110.7 . .
C4 W1 C2 110.3(3) . .
C4 W1 C7 79.8(3) . .
C2 W1 C7 144.3(3) . .
C4 W1 C5 142.1(3) . .
C2 W1 C5 82.4(3) . .
C7 W1 C5 111.2(3) . .
C4 W1 C1 74.1(3) . .
C2 W1 C1 71.5(2) . .
C7 W1 C1 142.5(3) . .
C5 W1 C1 76.9(3) . .
C4 W1 C3 73.9(3) . .
C2 W1 C3 73.6(3) . .
C7 W1 C3 76.9(3) . .
C5 W1 C3 143.0(3) . .
C1 W1 C3 119.5(3) . .
C4 W1 C6 144.9(3) . .
C2 W1 C6 78.4(3) . .
C7 W1 C6 75.5(3) . .
C5 W1 C6 71.3(3) . .
C1 W1 C6 138.5(3) . .
C3 W1 C6 76.5(3) . .
C4 W1 C8 76.3(3) . .
C2 W1 C8 142.2(3) . .
C7 W1 C8 72.8(3) . .
C5 W1 C8 73.1(2) . .
C1 W1 C8 75.1(2) . .
C3 W1 C8 140.6(3) . .
C6 W1 C8 118.3(2) . .

loop_
_geom_bond_atom_site_label_1
_geom_bond_atom_site_label_2
_geom_bond_distance
_geom_bond_site_symmetry_2
C1 N1 1.149(8) .
C1 W1 2.154(8) .
C2 N2 1.138(8) .
C2 W1 2.136(7) .
C3 N3 1.148(9) .
C3 W1 2.155(7) .
C4 N4 1.145(9) .
C4 W1 2.135(7) .
C5 N5 1.145(9) .
C5 W1 2.153(7) .
C6 N6 1.139(9) .
C6 W1 2.160(7) .
C7 N7 1.153(9) .
C7 W1 2.141(7) .
C8 N8 1.137(8) .
C8 W1 2.160(7) .
C9 N9 1.304(9) .
C9 C10 1.389(11) .
C9 H9 0.9300 .
C10 C11 1.337(11) .
C10 H10 0.9300 .
C11 N12 1.341(9) .
C11 H11 0.9300 .
C12 N10 1.306(8) .
C12 C13 1.371(10) .
C12 H12 0.9300 .
C13 C14 1.360(10) .
C13 H13 0.9300 .
C14 N13 1.338(8) .
C14 H14 0.9300 .
C15 N11 1.314(9) .
C15 C16 1.374(12) .
C15 H15 0.9300 .
C16 C17 1.337(12) .
C16 H16 0.9300 .
C17 N14 1.320(9) .
C17 H17 0.9300 .
C18 N12 1.430(8) .
C18 N13 1.433(9) .
C18 N14 1.452(9) .
C18 H18 0.9800 .
C19 N15 1.304(9) .
C19 C20 1.359(12) .
C19 H19 0.9300 .
C20 C21 1.364(12) .
C20 H20 0.9300 .
C21 N18 1.339(10) .
C21 H21 0.9300 .
C22 N16 1.313(10) .
C22 C23 1.409(13) .
C22 H22 0.9300 .
C23 C24 1.328(12) .
C23 H23 0.9300 .
C24 N19 1.354(10) .
C24 H24 0.9300 .
C25 N17 1.319(10) .
C25 C26 1.399(14) .
C25 H25 0.9300 .
C26 C27 1.330(14) .
C26 H26 0.9300 .
C27 N20 1.331(10) .
C27 H27 0.9300 .
C28 N19 1.440(9) .
C28 N18 1.441(9) .
C28 N20 1.441(10) .
C28 H28 0.9800 .
Co1 O1 2.043(5) .
Co1 N8 2.082(6) 2_565
Co1 N1 2.117(6) .
Co1 N9 2.120(6) .
Co1 N10 2.132(5) .
Co1 N11 2.179(6) .
Co2 N16 2.090(7) 2_656
Co2 N16 2.090(7) .
Co2 N15 2.114(7) 2_656
Co2 N15 2.114(7) .
Co2 N17 2.130(7) 2_656
Co2 N17 2.130(7) .
N8 Co1 2.082(6) 2_565
N9 N12 1.361(7) .
N10 N13 1.362(7) .
N11 N14 1.365(8) .
N15 N18 1.357(8) .
N16 N19 1.348(9) .
N17 N20 1.367(9) .
O1 H1A 0.8500 .
O1 H1B 0.8500 .
O2 H2A 0.8500 .
O2 H2B 0.8499 .
O3 H3A 0.8500 .
O3 H3B 0.8502 .
